data_7105766
loop_
_publ_author_name
'Sharon Baillie'
'William Clegg'
'Pablo Garcia-Alvarez'
'Eva Hevia'
'Alan R. Kennedy'
'Jan Klett'
'Luca Russo'

_publ_section_title
;
 Synthesis and Characterization of an Infinite Sheet of Metal-Alkyl Bonds:
 Unfolding the Elusive Structure of an Unsolvated Alkali-Metal
 Trisalkylmagnesiate
;
_journal_name_full Chem.Commun.
_journal_page_first 388
_journal_paper_doi 10.1039/c0cc02164d
_journal_volume 47
_journal_year 2011
_chemical_formula_moiety 'C12 H33 Mg Na Si3'
_chemical_formula_sum 'C12 H33 Mg Na Si3'
_chemical_formula_weight 308.95
_chemical_name_systematic
;
?
;
_space_group_IT_number 61
_symmetry_cell_setting orthorhombic
_symmetry_space_group_name_Hall '-P 2ac 2ab'
_symmetry_space_group_name_H-M 'P b c a'
_atom_sites_solution_hydrogens geom
_atom_sites_solution_primary direct
_atom_sites_solution_secondary difmap
_audit_creation_method SHELXL-97
_cell_angle_alpha 90.00
_cell_angle_beta 90.00
_cell_angle_gamma 90.00
_cell_formula_units_Z 8
_cell_length_a 16.8522(4)
_cell_length_b 12.7158(4)
_cell_length_c 19.3676(7)
_cell_measurement_reflns_used 4553
_cell_measurement_temperature 150(2)
_cell_measurement_theta_max 28.6307
_cell_measurement_theta_min 2.8942
_cell_volume 4150.3(2)
_computing_cell_refinement
;
CrysAlisPro, Oxford Diffraction Ltd.,
Version 1.171.33.55 (release 05-01-2010 CrysAlis171 .NET)
(compiled Jan 5 2010,16:28:46)
;
_computing_data_collection
;
CrysAlisPro, Oxford Diffraction Ltd.,
Version 1.171.33.55 (release 05-01-2010 CrysAlis171 .NET)
(compiled Jan 5 2010,16:28:46)
;
_computing_data_reduction
;
CrysAlisPro, Oxford Diffraction Ltd.,
Version 1.171.33.55 (release 05-01-2010 CrysAlis171 .NET)
(compiled Jan 5 2010,16:28:46)
;
_computing_molecular_graphics 'Bruker SHELXTL'
_computing_publication_material 'Bruker SHELXTL and local programs'
_computing_structure_refinement 'Bruker SHELXTL'
_computing_structure_solution 'Bruker SHELXTL'
_diffrn_ambient_temperature 150(2)
_diffrn_detector_area_resol_mean 10.3968
_diffrn_measured_fraction_theta_full 0.999
_diffrn_measured_fraction_theta_max 0.859
_diffrn_measurement_device_type 'Oxford Diffraction Gemini A Ultra diffractometer'
_diffrn_measurement_method '\w scans'
_diffrn_radiation_monochromator none
_diffrn_radiation_source 'sealed tube with Enhance optics'
_diffrn_radiation_type MoK\a
_diffrn_radiation_wavelength 0.71073
_diffrn_reflns_av_R_equivalents 0.0609
_diffrn_reflns_av_sigmaI/netI 0.1065
_diffrn_reflns_limit_h_max 19
_diffrn_reflns_limit_h_min -22
_diffrn_reflns_limit_k_max 17
_diffrn_reflns_limit_k_min -17
_diffrn_reflns_limit_l_max 25
_diffrn_reflns_limit_l_min -25
_diffrn_reflns_number 18574
_diffrn_reflns_theta_full 25.00
_diffrn_reflns_theta_max 28.69
_diffrn_reflns_theta_min 2.90
_diffrn_standards_number 0
_exptl_absorpt_coefficient_mu 0.264
_exptl_absorpt_correction_T_max 0.984
_exptl_absorpt_correction_T_min 0.920
_exptl_absorpt_correction_type multi-scan
_exptl_absorpt_process_details
;
CrysAlisPro, Oxford Diffraction Ltd.,
Version 1.171.33.55 (release 05-01-2010 CrysAlis171 .NET)
(compiled Jan 5 2010,16:28:46)
Empirical absorption correction using spherical harmonics,
implemented in SCALE3 ABSPACK scaling algorithm.
;
_exptl_crystal_colour colourless
_exptl_crystal_density_diffrn 0.989
_exptl_crystal_density_method 'not measured'
_exptl_crystal_description plate
_exptl_crystal_F_000 1360
_exptl_crystal_size_max 0.32
_exptl_crystal_size_mid 0.20
_exptl_crystal_size_min 0.06
_refine_diff_density_max 0.279
_refine_diff_density_min -0.215
_refine_diff_density_rms 0.047
_refine_ls_extinction_method none
_refine_ls_goodness_of_fit_ref 0.780
_refine_ls_hydrogen_treatment constr
_refine_ls_matrix_type full
_refine_ls_number_parameters 163
_refine_ls_number_reflns 4610
_refine_ls_number_restraints 0
_refine_ls_restrained_S_all 0.780
_refine_ls_R_factor_all 0.0919
_refine_ls_R_factor_gt 0.0361
_refine_ls_shift/su_max 0.001
_refine_ls_shift/su_mean 0.000
_refine_ls_structure_factor_coef Fsqd
_refine_ls_weighting_details 'calc w=1/[\s^2^(Fo^2^)+(0.0304P)^2^+0.0000P] where P=(Fo^2^+2Fc^2^)/3'
_refine_ls_weighting_scheme calc
_refine_ls_wR_factor_gt 0.0642
_refine_ls_wR_factor_ref 0.0707
_reflns_number_gt 2442
_reflns_number_total 4610
_reflns_threshold_expression I>2\s(I)
_cod_data_source_file C0CC02164D.TXT
_cod_data_source_block rem550_compound1
_cod_database_code 7105766

loop_
_symmetry_equiv_pos_as_xyz
'x, y, z'
'-x+1/2, -y, z+1/2'
'-x, y+1/2, -z+1/2'
'x+1/2, -y+1/2, -z'
'-x, -y, -z'
'x-1/2, y, -z-1/2'
'x, -y-1/2, z-1/2'
'-x-1/2, y-1/2, z'

loop_
_atom_site_label
_atom_site_type_symbol
_atom_site_fract_x
_atom_site_fract_y
_atom_site_fract_z
_atom_site_U_iso_or_equiv
_atom_site_adp_type
_atom_site_occupancy
_atom_site_symmetry_multiplicity
_atom_site_calc_flag
_atom_site_refinement_flags
_atom_site_disorder_assembly
_atom_site_disorder_group
Mg Mg 0.13901(4) 0.77480(5) 0.22276(3) 0.02557(16) Uani 1 1 d . . .
Na Na -0.11276(4) 0.62437(6) 0.21705(5) 0.0431(2) Uani 1 1 d . . .
C1 C 0.11977(11) 0.94154(14) 0.21229(10) 0.0279(5) Uani 1 1 d . . .
H1A H 0.0750 0.9616 0.2426 0.033 Uiso 1 1 calc R . .
H1B H 0.1676 0.9785 0.2295 0.033 Uiso 1 1 calc R . .
C2 C 0.17567(14) 0.93953(19) 0.06427(12) 0.0513(6) Uani 1 1 d . . .
H2A H 0.2282 0.9629 0.0797 0.077 Uiso 1 1 calc R . .
H2B H 0.1653 0.9671 0.0179 0.077 Uiso 1 1 calc R . .
H2C H 0.1741 0.8625 0.0632 0.077 Uiso 1 1 calc R . .
C3 C -0.00129(13) 0.93908(19) 0.09862(12) 0.0523(7) Uani 1 1 d . . .
H3A H 0.0016 0.8630 0.0911 0.078 Uiso 1 1 calc R . .
H3B H -0.0177 0.9738 0.0558 0.078 Uiso 1 1 calc R . .
H3C H -0.0400 0.9542 0.1351 0.078 Uiso 1 1 calc R . .
C4 C 0.09744(13) 1.13634(16) 0.11403(12) 0.0452(6) Uani 1 1 d . . .
H4A H 0.0550 1.1666 0.1423 0.068 Uiso 1 1 calc R . .
H4B H 0.0881 1.1535 0.0654 0.068 Uiso 1 1 calc R . .
H4C H 0.1486 1.1654 0.1286 0.068 Uiso 1 1 calc R . .
C5 C 0.04088(10) 0.67019(15) 0.20156(10) 0.0279(5) Uani 1 1 d . . .
H5A H 0.0211 0.6407 0.2456 0.034 Uiso 1 1 calc R . .
H5B H -0.0029 0.7109 0.1804 0.034 Uiso 1 1 calc R . .
C6 C 0.13054(13) 0.61430(18) 0.07185(12) 0.0466(6) Uani 1 1 d . . .
H6A H 0.1015 0.6699 0.0476 0.070 Uiso 1 1 calc R . .
H6B H 0.1430 0.5574 0.0395 0.070 Uiso 1 1 calc R . .
H6C H 0.1799 0.6431 0.0907 0.070 Uiso 1 1 calc R . .
C7 C 0.12488(12) 0.46073(16) 0.19349(11) 0.0434(6) Uani 1 1 d . . .
H7A H 0.1720 0.4933 0.2141 0.065 Uiso 1 1 calc R . .
H7B H 0.1413 0.4040 0.1624 0.065 Uiso 1 1 calc R . .
H7C H 0.0911 0.4319 0.2301 0.065 Uiso 1 1 calc R . .
C8 C -0.01460(12) 0.48833(18) 0.09954(10) 0.0388(5) Uani 1 1 d . . .
H8A H -0.0505 0.4589 0.1344 0.058 Uiso 1 1 calc R . .
H8B H 0.0077 0.4313 0.0716 0.058 Uiso 1 1 calc R . .
H8C H -0.0441 0.5366 0.0696 0.058 Uiso 1 1 calc R . .
C9 C 0.24875(10) 0.72211(14) 0.26969(10) 0.0261(4) Uani 1 1 d . . .
H9A H 0.2555 0.6454 0.2631 0.031 Uiso 1 1 calc R . .
H9B H 0.2947 0.7587 0.2487 0.031 Uiso 1 1 calc R . .
C10 C 0.14166(12) 0.71004(17) 0.39321(11) 0.0384(5) Uani 1 1 d . . .
H10A H 0.1001 0.7484 0.3683 0.058 Uiso 1 1 calc R . .
H10B H 0.1372 0.7244 0.4428 0.058 Uiso 1 1 calc R . .
H10C H 0.1355 0.6344 0.3850 0.058 Uiso 1 1 calc R . .
C11 C 0.25119(12) 0.89878(14) 0.37472(11) 0.0358(5) Uani 1 1 d . . .
H11A H 0.3038 0.9217 0.3594 0.054 Uiso 1 1 calc R . .
H11B H 0.2446 0.9154 0.4238 0.054 Uiso 1 1 calc R . .
H11C H 0.2104 0.9353 0.3478 0.054 Uiso 1 1 calc R . .
C12 C 0.31658(12) 0.69282(16) 0.42095(11) 0.0402(6) Uani 1 1 d . . .
H12A H 0.3138 0.6161 0.4172 0.060 Uiso 1 1 calc R . .
H12B H 0.3054 0.7139 0.4686 0.060 Uiso 1 1 calc R . .
H12C H 0.3698 0.7167 0.4079 0.060 Uiso 1 1 calc R . .
Si1 Si 0.09850(3) 0.98928(5) 0.12519(3) 0.03136(15) Uani 1 1 d . . .
Si2 Si 0.06816(3) 0.56182(4) 0.14372(3) 0.02742(14) Uani 1 1 d . . .
Si3 Si 0.24132(3) 0.75380(4) 0.36167(3) 0.02564(13) Uani 1 1 d . . .

loop_
_atom_site_aniso_label
_atom_site_aniso_U_11
_atom_site_aniso_U_22
_atom_site_aniso_U_33
_atom_site_aniso_U_23
_atom_site_aniso_U_13
_atom_site_aniso_U_12
Mg 0.0228(3) 0.0254(3) 0.0284(4) -0.0032(3) -0.0015(3) -0.0001(3)
Na 0.0222(4) 0.0369(5) 0.0703(6) 0.0169(5) 0.0040(4) 0.0021(4)
C1 0.0226(10) 0.0265(11) 0.0345(12) -0.0079(10) -0.0018(9) -0.0011(9)
C2 0.0566(15) 0.0533(15) 0.0440(15) -0.0083(12) 0.0097(12) -0.0107(13)
C3 0.0444(14) 0.0624(17) 0.0501(17) 0.0181(14) -0.0170(12) -0.0126(13)
C4 0.0510(14) 0.0437(14) 0.0408(14) 0.0122(11) -0.0035(12) 0.0000(12)
C5 0.0203(10) 0.0302(11) 0.0332(12) 0.0040(9) -0.0017(9) -0.0030(9)
C6 0.0406(13) 0.0482(14) 0.0509(16) 0.0020(12) 0.0110(12) -0.0050(12)
C7 0.0436(13) 0.0335(13) 0.0530(16) 0.0023(11) -0.0099(11) 0.0048(11)
C8 0.0354(12) 0.0459(14) 0.0350(13) -0.0094(11) 0.0008(10) -0.0056(11)
C9 0.0190(10) 0.0220(10) 0.0374(12) -0.0025(9) 0.0022(9) 0.0011(9)
C10 0.0327(11) 0.0458(13) 0.0368(13) -0.0020(11) 0.0042(11) -0.0021(10)
C11 0.0416(12) 0.0283(11) 0.0376(14) -0.0052(9) -0.0020(11) 0.0026(10)
C12 0.0359(12) 0.0425(14) 0.0421(14) -0.0002(11) -0.0067(11) 0.0030(11)
Si1 0.0285(3) 0.0339(3) 0.0316(3) 0.0018(3) -0.0028(3) -0.0052(3)
Si2 0.0233(3) 0.0278(3) 0.0311(3) 0.0020(3) -0.0011(3) -0.0014(2)
Si3 0.0220(3) 0.0241(3) 0.0308(3) -0.0019(3) -0.0014(3) 0.0007(2)

loop_
_atom_type_symbol
_atom_type_description
_atom_type_scat_dispersion_real
_atom_type_scat_dispersion_imag
_atom_type_scat_source
C C 0.0033 0.0016 'International Tables Vol C Tables 4.2.6.8 and 6.1.1.4'
H H 0.0000 0.0000 'International Tables Vol C Tables 4.2.6.8 and 6.1.1.4'
Na Na 0.0362 0.0249 'International Tables Vol C Tables 4.2.6.8 and 6.1.1.4'
Mg Mg 0.0486 0.0363 'International Tables Vol C Tables 4.2.6.8 and 6.1.1.4'
Si Si 0.0817 0.0704 'International Tables Vol C Tables 4.2.6.8 and 6.1.1.4'

loop_
_geom_angle_atom_site_label_1
_geom_angle_atom_site_label_2
_geom_angle_atom_site_label_3
_geom_angle
_geom_angle_site_symmetry_1
_geom_angle_site_symmetry_3
_geom_angle_publ_flag
C1 Mg C5 118.20(7) . . ?
C1 Mg C9 118.18(7) . . ?
C5 Mg C9 122.84(8) . . ?
C1 Na C5 106.69(6) 3_545 . ?
C1 Na C9 108.38(6) 3_545 6_556 ?
C1 Na C12 132.23(7) 3_545 6_556 ?
C5 Na C9 139.51(7) . 6_556 ?
C5 Na C12 102.57(6) . 6_556 ?
C9 Na C12 66.95(6) 6_556 6_556 ?
Mg C1 Na 143.73(9) . 3 ?
Mg C1 H1A 108.2 . . ?
Mg C1 H1B 108.2 . . ?
Mg C1 Si1 116.30(10) . . ?
Na C1 H1A 56.2 3 . ?
Na C1 H1B 57.1 3 . ?
Na C1 Si1 99.97(8) 3 . ?
H1A C1 H1B 107.4 . . ?
H1A C1 Si1 108.2 . . ?
H1B C1 Si1 108.2 . . ?
H2A C2 H2B 109.5 . . ?
H2A C2 H2C 109.5 . . ?
H2A C2 Si1 109.5 . . ?
H2B C2 H2C 109.5 . . ?
H2B C2 Si1 109.5 . . ?
H2C C2 Si1 109.5 . . ?
H3A C3 H3B 109.5 . . ?
H3A C3 H3C 109.5 . . ?
H3A C3 Si1 109.5 . . ?
H3B C3 H3C 109.5 . . ?
H3B C3 Si1 109.5 . . ?
H3C C3 Si1 109.5 . . ?
H4A C4 H4B 109.5 . . ?
H4A C4 H4C 109.5 . . ?
H4A C4 Si1 109.5 . . ?
H4B C4 H4C 109.5 . . ?
H4B C4 Si1 109.5 . . ?
H4C C4 Si1 109.5 . . ?
Mg C5 Na 148.71(9) . . ?
Mg C5 H5A 109.0 . . ?
Mg C5 H5B 109.0 . . ?
Mg C5 Si2 112.74(9) . . ?
Na C5 H5A 59.7 . . ?
Na C5 H5B 55.9 . . ?
Na C5 Si2 98.49(8) . . ?
H5A C5 H5B 107.8 . . ?
H5A C5 Si2 109.0 . . ?
H5B C5 Si2 109.0 . . ?
H6A C6 H6B 109.5 . . ?
H6A C6 H6C 109.5 . . ?
H6A C6 Si2 109.5 . . ?
H6B C6 H6C 109.5 . . ?
H6B C6 Si2 109.5 . . ?
H6C C6 Si2 109.5 . . ?
H7A C7 H7B 109.5 . . ?
H7A C7 H7C 109.5 . . ?
H7A C7 Si2 109.5 . . ?
H7B C7 H7C 109.5 . . ?
H7B C7 Si2 109.5 . . ?
H7C C7 Si2 109.5 . . ?
H8A C8 H8B 109.5 . . ?
H8A C8 H8C 109.5 . . ?
H8A C8 Si2 109.5 . . ?
H8B C8 H8C 109.5 . . ?
H8B C8 Si2 109.5 . . ?
H8C C8 Si2 109.5 . . ?
Mg C9 Na 159.23(9) . 6_656 ?
Mg C9 H9A 110.5 . . ?
Mg C9 H9B 110.5 . . ?
Mg C9 Si3 106.37(8) . . ?
Na C9 H9A 56.6 6_656 . ?
Na C9 H9B 64.7 6_656 . ?
Na C9 Si3 93.95(7) 6_656 . ?
H9A C9 H9B 108.6 . . ?
H9A C9 Si3 110.5 . . ?
H9B C9 Si3 110.5 . . ?
H10A C10 H10B 109.5 . . ?
H10A C10 H10C 109.5 . . ?
H10A C10 Si3 109.5 . . ?
H10B C10 H10C 109.5 . . ?
H10B C10 Si3 109.5 . . ?
H10C C10 Si3 109.5 . . ?
H11A C11 H11B 109.5 . . ?
H11A C11 H11C 109.5 . . ?
H11A C11 Si3 109.5 . . ?
H11B C11 H11C 109.5 . . ?
H11B C11 Si3 109.5 . . ?
H11C C11 Si3 109.5 . . ?
H12A C12 H12B 109.5 . . ?
H12A C12 H12C 109.5 . . ?
H12A C12 Si3 109.5 . . ?
H12B C12 H12C 109.5 . . ?
H12B C12 Si3 109.5 . . ?
H12C C12 Si3 109.5 . . ?
C1 Si1 C2 109.52(10) . . ?
C1 Si1 C3 108.47(9) . . ?
C1 Si1 C4 115.95(9) . . ?
C2 Si1 C3 109.68(11) . . ?
C2 Si1 C4 105.71(11) . . ?
C3 Si1 C4 107.39(11) . . ?
C5 Si2 C6 109.14(10) . . ?
C5 Si2 C7 109.25(10) . . ?
C5 Si2 C8 117.67(9) . . ?
C6 Si2 C7 110.01(10) . . ?
C6 Si2 C8 104.80(10) . . ?
C7 Si2 C8 105.76(10) . . ?
C9 Si3 C10 108.26(9) . . ?
C9 Si3 C11 110.05(9) . . ?
C9 Si3 C12 117.24(9) . . ?
C10 Si3 C11 109.21(9) . . ?
C10 Si3 C12 106.48(10) . . ?
C11 Si3 C12 105.34(10) . . ?

loop_
_geom_bond_atom_site_label_1
_geom_bond_atom_site_label_2
_geom_bond_distance
_geom_bond_site_symmetry_2
_geom_bond_publ_flag
Mg C1 2.154(2) . ?
Mg C5 2.1617(19) . ?
Mg C9 2.1668(18) . ?
Na C1 2.700(2) 3_545 ?
Na C5 2.6708(19) . ?
Na C9 2.6566(19) 6_556 ?
Na C12 3.053(2) 6_556 ?
C1 Na 2.700(2) 3 ?
C1 H1A 0.990 . ?
C1 H1B 0.990 . ?
C1 Si1 1.828(2) . ?
C2 H2A 0.980 . ?
C2 H2B 0.980 . ?
C2 H2C 0.980 . ?
C2 Si1 1.866(2) . ?
C3 H3A 0.980 . ?
C3 H3B 0.980 . ?
C3 H3C 0.980 . ?
C3 Si1 1.871(2) . ?
C4 H4A 0.980 . ?
C4 H4B 0.980 . ?
C4 H4C 0.980 . ?
C4 Si1 1.882(2) . ?
C5 H5A 0.990 . ?
C5 H5B 0.990 . ?
C5 Si2 1.834(2) . ?
C6 H6A 0.980 . ?
C6 H6B 0.980 . ?
C6 H6C 0.980 . ?
C6 Si2 1.868(2) . ?
C7 H7A 0.980 . ?
C7 H7B 0.980 . ?
C7 H7C 0.980 . ?
C7 Si2 1.870(2) . ?
C8 H8A 0.980 . ?
C8 H8B 0.980 . ?
C8 H8C 0.980 . ?
C8 Si2 1.8842(19) . ?
C9 Na 2.6567(19) 6_656 ?
C9 H9A 0.990 . ?
C9 H9B 0.990 . ?
C9 Si3 1.8307(19) . ?
C10 H10A 0.980 . ?
C10 H10B 0.980 . ?
C10 H10C 0.980 . ?
C10 Si3 1.872(2) . ?
C11 H11A 0.980 . ?
C11 H11B 0.980 . ?
C11 H11C 0.980 . ?
C11 Si3 1.8682(19) . ?
C12 H12A 0.980 . ?
C12 H12B 0.980 . ?
C12 H12C 0.980 . ?
C12 Si3 1.878(2) . ?
